data_7230509
loop_
_publ_author_name
'Ge, Zhong-Yi'
'Zhu, Zhi-Biao'
'Deng, Zhao-Peng'
'Huo, Li-Hua'
'Gao, Shan'

_publ_section_title
;
 Structure evolution and luminescence properties of lithium(i)--sulfonate
 complexes constructed from multifunctional arenedisulfonic acids
;
_journal_issue 21
_journal_name_full CrystEngComm
_journal_page_first 2968
_journal_paper_doi 10.1039/C8CE00224J
_journal_volume 20
_journal_year 2018
_chemical_formula_moiety 'C7 H12 Li2 O11 S, 3(H2 O)'
_chemical_formula_sum 'C7 H18 Li2 O14 S'
_chemical_formula_weight 372.15
_space_group_IT_number 14
_space_group_name_Hall '-P 2ybc'
_space_group_name_H-M_alt 'P 1 21/c 1'
_symmetry_cell_setting monoclinic
_symmetry_space_group_name_Hall '-P 2ybc'
_symmetry_space_group_name_H-M 'P 1 21/c 1'
_atom_sites_solution_hydrogens geom
_atom_sites_solution_primary direct
_atom_sites_solution_secondary difmap
_audit_creation_method SHELXL-97
_audit_update_record
;
2018-02-01 deposited with the CCDC.
2018-04-20 downloaded from the CCDC.
;
_cell_angle_alpha 90.00
_cell_angle_beta 107.44(3)
_cell_angle_gamma 90.00
_cell_formula_units_Z 4
_cell_length_a 6.7774(14)
_cell_length_b 19.536(4)
_cell_length_c 12.428(4)
_cell_measurement_reflns_used 6104
_cell_measurement_temperature 295(2)
_cell_measurement_theta_max 25.00
_cell_measurement_theta_min 3.36
_cell_volume 1569.9(7)
_computing_cell_refinement RAPID-AUTO
_computing_data_collection 'RAPID-AUTO (Rigaku Corporation, 1998)'
_computing_data_reduction 'CrystalStructure (Rigaku/MSC and Rigaku Corporation, 2002)'
_computing_molecular_graphics SHELXL-97
_computing_publication_material SHELXL-97
_computing_structure_refinement 'SHELXL-97 (Sheldrick, 1997)'
_computing_structure_solution 'SHELXS-97 (Sheldrick, 1997)'
_diffrn_ambient_temperature 295(2)
_diffrn_detector_area_resol_mean 10.000
_diffrn_measured_fraction_theta_full 0.992
_diffrn_measured_fraction_theta_max 0.992
_diffrn_measurement_device_type 'Rigaku RAXIS-RAPID'
_diffrn_measurement_method \w
_diffrn_radiation_monochromator graphite
_diffrn_radiation_source 'fine-focus sealed tube'
_diffrn_radiation_type MoK\a
_diffrn_radiation_wavelength 0.71073
_diffrn_reflns_av_R_equivalents 0.0783
_diffrn_reflns_av_sigmaI/netI 0.0485
_diffrn_reflns_limit_h_max 8
_diffrn_reflns_limit_h_min -7
_diffrn_reflns_limit_k_max 23
_diffrn_reflns_limit_k_min -23
_diffrn_reflns_limit_l_max 14
_diffrn_reflns_limit_l_min -14
_diffrn_reflns_number 12058
_diffrn_reflns_theta_full 25.01
_diffrn_reflns_theta_max 25.01
_diffrn_reflns_theta_min 3.32
_diffrn_standards_decay_% 0
_diffrn_standards_interval_count 0
_diffrn_standards_interval_time 0
_diffrn_standards_number 0
_exptl_absorpt_coefficient_mu 0.276
_exptl_absorpt_correction_T_max 0.9624
_exptl_absorpt_correction_T_min 0.9443
_exptl_absorpt_correction_type multi-scan
_exptl_absorpt_process_details 'ABSCOR (Higashi, 1995)'
_exptl_crystal_colour colorless
_exptl_crystal_density_diffrn 1.575
_exptl_crystal_density_method 'not measured'
_exptl_crystal_description prism
_exptl_crystal_F_000 776
_exptl_crystal_size_max 0.21
_exptl_crystal_size_mid 0.16
_exptl_crystal_size_min 0.14
_refine_diff_density_max 0.293
_refine_diff_density_min -0.336
_refine_diff_density_rms 0.064
_refine_ls_extinction_method none
_refine_ls_goodness_of_fit_ref 1.009
_refine_ls_hydrogen_treatment mixed
_refine_ls_matrix_type full
_refine_ls_number_parameters 247
_refine_ls_number_reflns 2751
_refine_ls_number_restraints 15
_refine_ls_restrained_S_all 1.006
_refine_ls_R_factor_all 0.0628
_refine_ls_R_factor_gt 0.0601
_refine_ls_shift/su_max 0.001
_refine_ls_shift/su_mean 0.000
_refine_ls_structure_factor_coef Fsqd
_refine_ls_weighting_details 'calc w=1/[\s^2^(Fo^2^)+(0.0018P)^2^+0.0000P] where P=(Fo^2^+2Fc^2^)/3'
_refine_ls_weighting_scheme calc
_refine_ls_wR_factor_gt 0.0678
_refine_ls_wR_factor_ref 0.0831
_reflns_number_gt 2322
_reflns_number_total 2751
_reflns_threshold_expression >2sigma(I)
_cod_data_source_file c8ce00224j2.cif
_cod_data_source_block complex6
_cod_depositor_comments 'Adding full bibliography for 7230505--7230512.cif.'
_cod_original_sg_symbol_H-M 'P 21/c'
_cod_database_code 7230509

loop_
_symmetry_equiv_pos_as_xyz
'x, y, z'
'-x, y+1/2, -z+1/2'
'-x, -y, -z'
'x, -y-1/2, z-1/2'

loop_
_atom_site_label
_atom_site_type_symbol
_atom_site_fract_x
_atom_site_fract_y
_atom_site_fract_z
_atom_site_U_iso_or_equiv
_atom_site_adp_type
_atom_site_occupancy
_atom_site_symmetry_multiplicity
_atom_site_calc_flag
_atom_site_refinement_flags
Li1 Li -0.2710(10) 0.4955(3) 0.0066(6) 0.0490(19) Uani 1 1 d .
Li2 Li 0.2446(10) 0.3115(3) 0.5420(6) 0.0452(19) Uani 1 1 d .
S1 S 0.06990(16) 0.59547(5) 0.15035(8) 0.0361(3) Uani 1 1 d .
O1W O -0.4612(5) 0.46220(12) 0.1004(2) 0.0440(7) Uani 1 1 d D
H1W1 H -0.475(6) 0.4192(6) 0.107(3) 0.066 Uiso 1 1 d D
H1W2 H -0.415(6) 0.4798(14) 0.1661(15) 0.066 Uiso 1 1 d D
O1 O 0.0928(4) 0.66499(11) 0.1917(2) 0.0436(7) Uani 1 1 d .
O2W O 0.2788(5) 0.27346(16) 0.6879(2) 0.0537(8) Uani 1 1 d D
H2W1 H 0.331(5) 0.2965(19) 0.748(2) 0.081 Uiso 1 1 d D
H2W2 H 0.174(4) 0.2512(18) 0.692(3) 0.081 Uiso 1 1 d D
O2 O 0.2168(4) 0.57844(11) 0.08856(19) 0.0388(7) Uani 1 1 d .
O3W O -0.0283(4) 0.27722(14) 0.4531(2) 0.0523(8) Uani 1 1 d D
H3W1 H -0.116(5) 0.3097(13) 0.437(3) 0.078 Uiso 1 1 d D
H3W2 H -0.057(5) 0.2483(14) 0.399(2) 0.078 Uiso 1 1 d D
O3 O -0.1430(4) 0.57991(11) 0.08118(19) 0.0386(7) Uani 1 1 d .
O4W O 0.4651(5) 0.28649(15) 0.4874(3) 0.0676(10) Uani 1 1 d D
H4W1 H 0.477(7) 0.2481(9) 0.458(3) 0.101 Uiso 1 1 d D
H4W2 H 0.514(7) 0.3182(12) 0.457(3) 0.101 Uiso 1 1 d D
O4 O 0.0379(4) 0.44728(12) 0.1449(2) 0.0476(8) Uani 1 1 d .
H4O H 0.0078 0.4067 0.1458 0.071 Uiso 1 1 calc R
O5 O 0.2535(4) 0.41104(12) 0.5407(2) 0.0429(7) Uani 1 1 d .
H5O H 0.2897 0.4327 0.5999 0.064 Uiso 1 1 calc R
O5W O 0.4496(4) 0.16217(12) 0.3852(3) 0.0528(8) Uani 1 1 d D
H5W1 H 0.557(3) 0.1380(15) 0.390(4) 0.079 Uiso 1 1 d D
H5W2 H 0.357(4) 0.1375(15) 0.400(4) 0.079 Uiso 1 1 d D
O6 O 0.3414(4) 0.51049(12) 0.6673(2) 0.0422(7) Uani 1 1 d .
O6W O -0.0638(4) 0.18805(12) 0.6373(2) 0.0544(8) Uani 1 1 d .
H6W1 H -0.1140 0.2013 0.5694 0.082 Uiso 1 1 d R
H6W2 H -0.1756 0.1822 0.6539 0.082 Uiso 1 1 d R
O7 O 0.3193(4) 0.61751(12) 0.6008(2) 0.0408(7) Uani 1 1 d .
O7W O -0.4253(4) 0.16949(12) 0.6877(2) 0.0561(8) Uani 1 1 d .
H7W1 H -0.3893 0.1521 0.7535 0.084 Uiso 1 1 d R
H7W2 H -0.5140 0.2007 0.6854 0.084 Uiso 1 1 d R
C1 C 0.1251(6) 0.54141(18) 0.2683(3) 0.0326(10) Uani 1 1 d .
C2 C 0.1053(6) 0.47107(19) 0.2516(3) 0.0343(10) Uani 1 1 d .
C3 C 0.1491(5) 0.42713(18) 0.3445(3) 0.0372(10) Uani 1 1 d .
H3A H 0.1351 0.3800 0.3342 0.045 Uiso 1 1 calc R
C4 C 0.2140(6) 0.45475(19) 0.4529(3) 0.0335(10) Uani 1 1 d .
C5 C 0.2361(5) 0.52513(18) 0.4700(3) 0.0321(10) Uani 1 1 d .
C6 C 0.1908(5) 0.56724(19) 0.3752(3) 0.0333(10) Uani 1 1 d .
H6A H 0.2058 0.6144 0.3851 0.040 Uiso 1 1 calc R
C7 C 0.3030(6) 0.5537(2) 0.5864(4) 0.0357(10) Uani 1 1 d .

loop_
_atom_site_aniso_label
_atom_site_aniso_U_11
_atom_site_aniso_U_22
_atom_site_aniso_U_33
_atom_site_aniso_U_23
_atom_site_aniso_U_13
_atom_site_aniso_U_12
Li1 0.055(5) 0.044(5) 0.046(5) -0.015(3) 0.011(4) -0.005(4)
Li2 0.057(5) 0.022(4) 0.058(5) 0.003(3) 0.020(4) 0.010(3)
S1 0.0469(7) 0.0289(6) 0.0317(6) 0.0000(5) 0.0107(6) -0.0007(6)
O1W 0.0544(19) 0.0391(18) 0.0374(17) -0.0011(14) 0.0120(16) -0.0026(16)
O1 0.067(2) 0.0226(15) 0.0399(17) -0.0022(13) 0.0136(14) -0.0026(14)
O2W 0.057(2) 0.055(2) 0.051(2) 0.0017(16) 0.0185(18) -0.0078(16)
O2 0.0437(16) 0.0438(17) 0.0340(16) -0.0062(13) 0.0195(14) -0.0082(14)
O3W 0.061(2) 0.0359(19) 0.054(2) -0.0094(15) 0.0084(17) 0.0026(15)
O3 0.0360(16) 0.0389(17) 0.0361(16) -0.0004(13) 0.0037(13) 0.0021(13)
O4W 0.092(2) 0.0355(19) 0.096(3) -0.0039(19) 0.059(2) -0.004(2)
O4 0.072(2) 0.0293(16) 0.0371(18) -0.0043(14) 0.0089(16) -0.0018(15)
O5 0.0649(19) 0.0293(16) 0.0319(17) 0.0032(13) 0.0105(14) 0.0027(14)
O5W 0.050(2) 0.0410(19) 0.072(2) 0.0075(16) 0.0259(19) 0.0045(16)
O6 0.0590(18) 0.0353(17) 0.0298(17) 0.0016(13) 0.0093(14) -0.0030(14)
O6W 0.069(2) 0.0446(18) 0.0486(19) 0.0081(14) 0.0160(16) 0.0023(15)
O7 0.0540(19) 0.0315(17) 0.0385(18) -0.0067(13) 0.0164(14) -0.0041(14)
O7W 0.075(2) 0.0487(18) 0.0433(18) 0.0095(15) 0.0152(16) 0.0091(17)
C1 0.044(3) 0.019(2) 0.032(2) 0.0012(18) 0.008(2) -0.0042(18)
C2 0.039(3) 0.033(3) 0.032(3) -0.009(2) 0.011(2) -0.005(2)
C3 0.047(3) 0.022(2) 0.043(3) 0.000(2) 0.012(2) -0.001(2)
C4 0.039(3) 0.029(2) 0.032(3) 0.006(2) 0.010(2) 0.0023(19)
C5 0.041(3) 0.022(2) 0.035(3) 0.001(2) 0.014(2) 0.001(2)
C6 0.035(2) 0.030(2) 0.034(3) 0.000(2) 0.011(2) -0.0030(19)
C7 0.035(3) 0.032(3) 0.041(3) 0.002(2) 0.014(2) 0.003(2)

loop_
_atom_type_symbol
_atom_type_description
_atom_type_scat_dispersion_real
_atom_type_scat_dispersion_imag
_atom_type_scat_source
C C 0.0033 0.0016 'International Tables Vol C Tables 4.2.6.8 and 6.1.1.4'
H H 0.0000 0.0000 'International Tables Vol C Tables 4.2.6.8 and 6.1.1.4'
Li Li -0.0003 0.0001 'International Tables Vol C Tables 4.2.6.8 and 6.1.1.4'
O O 0.0106 0.0060 'International Tables Vol C Tables 4.2.6.8 and 6.1.1.4'
S S 0.1246 0.1234 'International Tables Vol C Tables 4.2.6.8 and 6.1.1.4'

loop_
_geom_angle_atom_site_label_1
_geom_angle_atom_site_label_2
_geom_angle_atom_site_label_3
_geom_angle
_geom_angle_site_symmetry_1
_geom_angle_site_symmetry_3
O3 Li1 O2 139.8(4) . 3_565
O3 Li1 O1W 98.4(3) . 3_465
O2 Li1 O1W 101.1(3) 3_565 3_465
O3 Li1 O1W 105.0(3) . .
O2 Li1 O1W 111.4(3) 3_565 .
O1W Li1 O1W 85.1(3) 3_465 .
O3 Li1 O4 80.1(2) . .
O2 Li1 O4 82.3(3) 3_565 .
O1W Li1 O4 176.0(3) 3_465 .
O1W Li1 O4 91.7(3) . .
O3 Li1 Li1 106.0(3) . 3_465
O2 Li1 Li1 112.2(4) 3_565 3_465
O1W Li1 Li1 42.67(19) 3_465 3_465
O1W Li1 Li1 42.40(18) . 3_465
O4 Li1 Li1 134.0(4) . 3_465
O4W Li2 O2W 111.0(4) . .
O4W Li2 O5 103.1(3) . .
O2W Li2 O5 113.7(3) . .
O4W Li2 O3W 115.1(4) . .
O2W Li2 O3W 103.1(3) . .
O5 Li2 O3W 111.2(3) . .
O1 S1 O2 112.48(14) . .
O1 S1 O3 112.57(15) . .
O2 S1 O3 110.34(15) . .
O1 S1 C1 107.20(16) . .
O2 S1 C1 107.04(16) . .
O3 S1 C1 106.84(16) . .
Li1 O1W Li1 94.9(3) 3_465 .
Li1 O1W H1W1 111(3) 3_465 .
Li1 O1W H1W1 118(2) . .
Li1 O1W H1W2 117(3) 3_465 .
Li1 O1W H1W2 108(3) . .
H1W1 O1W H1W2 108.7(16) . .
Li2 O2W H2W1 122(3) . .
Li2 O2W H2W2 113(3) . .
H2W1 O2W H2W2 110.5(17) . .
S1 O2 Li1 139.4(2) . 3_565
Li2 O3W H3W1 110(2) . .
Li2 O3W H3W2 129(2) . .
H3W1 O3W H3W2 109.3(17) . .
S1 O3 Li1 131.8(2) . .
Li2 O4W H4W1 125(3) . .
Li2 O4W H4W2 116(3) . .
H4W1 O4W H4W2 111(4) . .
C2 O4 Li1 121.4(3) . .
C2 O4 H4O 109.5 . .
Li1 O4 H4O 102.5 . .
C4 O5 Li2 129.9(3) . .
C4 O5 H5O 109.5 . .
Li2 O5 H5O 120.6 . .
H5W1 O5W H5W2 109.6(17) . .
H6W1 O6W H6W2 99.3 . .
H7W1 O7W H7W2 108.3 . .
C6 C1 C2 120.0(4) . .
C6 C1 S1 121.1(3) . .
C2 C1 S1 118.9(3) . .
O4 C2 C1 118.5(3) . .
O4 C2 C3 121.7(3) . .
C1 C2 C3 119.7(3) . .
C4 C3 C2 119.2(3) . .
C4 C3 H3A 120.4 . .
C2 C3 H3A 120.4 . .
O5 C4 C3 117.7(3) . .
O5 C4 C5 121.1(3) . .
C3 C4 C5 121.2(3) . .
C6 C5 C4 117.9(3) . .
C6 C5 C7 121.8(3) . .
C4 C5 C7 120.3(3) . .
C1 C6 C5 122.0(4) . .
C1 C6 H6A 119.0 . .
C5 C6 H6A 119.0 . .
O7 C7 O6 123.6(4) . .
O7 C7 C5 119.8(4) . .
O6 C7 C5 116.7(3) . .

loop_
_geom_bond_atom_site_label_1
_geom_bond_atom_site_label_2
_geom_bond_distance
_geom_bond_site_symmetry_2
Li1 O3 1.962(7) .
Li1 O2 1.970(7) 3_565
Li1 O1W 2.074(8) 3_465
Li1 O1W 2.084(7) .
Li1 O4 2.463(7) .
Li1 Li1 3.064(10) 3_465
Li2 O4W 1.881(6) .
Li2 O2W 1.908(7) .
Li2 O5 1.946(6) .
Li2 O3W 1.966(7) .
S1 O1 1.444(2) .
S1 O2 1.466(2) .
S1 O3 1.473(2) .
S1 C1 1.754(4) .
O1W Li1 2.074(8) 3_465
O1W H1W1 0.85(3) .
O1W H1W2 0.85(3) .
O2W H2W1 0.85(3) .
O2W H2W2 0.85(3) .
O2 Li1 1.970(7) 3_565
O3W H3W1 0.85(3) .
O3W H3W2 0.86(3) .
O4W H4W1 0.85(3) .
O4W H4W2 0.85(3) .
O4 C2 1.348(4) .
O4 H4O 0.8200 .
O5 C4 1.347(4) .
O5 H5O 0.8200 .
O5W H5W1 0.86(3) .
O5W H5W2 0.85(3) .
O6 C7 1.278(4) .
O6W H6W1 0.8500 .
O6W H6W2 0.8501 .
O7 C7 1.260(4) .
O7W H7W1 0.8500 .
O7W H7W2 0.8500 .
C1 C6 1.365(5) .
C1 C2 1.390(5) .
C2 C3 1.398(5) .
C3 C4 1.394(5) .
C3 H3A 0.9300 .
C4 C5 1.393(5) .
C5 C6 1.393(4) .
C5 C7 1.488(5) .
C6 H6A 0.9300 .

loop_
_geom_hbond_atom_site_label_D
_geom_hbond_atom_site_label_H
_geom_hbond_atom_site_label_A
_geom_hbond_distance_DH
_geom_hbond_distance_HA
_geom_hbond_distance_DA
_geom_hbond_angle_DHA
_geom_hbond_site_symmetry_A
O1W H1W1 O7W 0.85(3) 1.978(18) 2.774(3) 155(3) 4_565
O1W H1W2 O6 0.85(3) 1.988(16) 2.806(3) 160(3) 3_566
O2W H2W1 O5W 0.85(3) 1.842(12) 2.688(4) 174(4) 4_566
O2W H2W2 O6W 0.85(3) 1.982(15) 2.774(4) 155(3) .
O3W H3W1 O7 0.85(3) 1.938(11) 2.789(4) 179(4) 3_566
O3W H3W2 O1 0.86(3) 1.953(12) 2.787(3) 165(3) 2_545
O4W H4W1 O5W 0.85(3) 1.887(13) 2.728(4) 169(4) .
O4W H4W2 O7 0.85(3) 1.960(14) 2.795(4) 169(5) 3_666
O4 H4O O6W 0.82 1.91 2.727(3) 176.2 4_565
O5 H5O O6 0.82 1.72 2.459(3) 148.8 .
O5W H5W1 O2 0.86(3) 1.878(12) 2.730(3) 173(3) 2_645
O5W H5W2 O3 0.85(3) 1.909(11) 2.756(3) 175(4) 2_545
O6W H6W1 O3W 0.85 2.26 2.943(4) 136.9 .
O6W H6W2 O7W 0.85 1.88 2.729(4) 178.9 .
O7W H7W2 O4W 0.85 2.94 3.296(4) 107.1 1_455
O7W H7W1 O7 0.85 1.86 2.707(3) 177.1 2_546

loop_
_geom_torsion_atom_site_label_1
_geom_torsion_atom_site_label_2
_geom_torsion_atom_site_label_3
_geom_torsion_atom_site_label_4
_geom_torsion
_geom_torsion_site_symmetry_1
_geom_torsion_site_symmetry_4
O3 Li1 O1W Li1 97.4(3) . 3_465
O2 Li1 O1W Li1 -100.0(4) 3_565 3_465
O1W Li1 O1W Li1 0.0 3_465 3_465
O4 Li1 O1W Li1 177.7(3) . 3_465
O1 S1 O2 Li1 -170.6(4) . 3_565
O3 S1 O2 Li1 -44.0(4) . 3_565
C1 S1 O2 Li1 71.9(4) . 3_565
O1 S1 O3 Li1 -177.9(3) . .
O2 S1 O3 Li1 55.5(3) . .
C1 S1 O3 Li1 -60.5(3) . .
O2 Li1 O3 S1 -46.0(7) 3_565 .
O1W Li1 O3 S1 -164.48(19) 3_465 .
O1W Li1 O3 S1 108.4(3) . .
O4 Li1 O3 S1 19.3(3) . .
Li1 Li1 O3 S1 152.5(2) 3_465 .
O3 Li1 O4 C2 40.8(3) . .
O2 Li1 O4 C2 -175.4(3) 3_565 .
O1W Li1 O4 C2 -64.1(3) . .
Li1 Li1 O4 C2 -61.9(6) 3_465 .
O4W Li2 O5 C4 67.5(5) . .
O2W Li2 O5 C4 -172.2(3) . .
O3W Li2 O5 C4 -56.4(5) . .
O1 S1 C1 C6 -4.2(4) . .
O2 S1 C1 C6 116.7(3) . .
O3 S1 C1 C6 -125.1(3) . .
O1 S1 C1 C2 177.2(3) . .
O2 S1 C1 C2 -61.9(3) . .
O3 S1 C1 C2 56.3(3) . .
Li1 O4 C2 C1 -48.4(5) . .
Li1 O4 C2 C3 129.6(3) . .
C6 C1 C2 O4 179.3(3) . .
S1 C1 C2 O4 -2.1(5) . .
C6 C1 C2 C3 1.3(6) . .
S1 C1 C2 C3 179.8(3) . .
O4 C2 C3 C4 -178.6(3) . .
C1 C2 C3 C4 -0.6(6) . .
Li2 O5 C4 C3 2.6(6) . .
Li2 O5 C4 C5 -177.7(4) . .
C2 C3 C4 O5 179.5(3) . .
C2 C3 C4 C5 -0.1(6) . .
O5 C4 C5 C6 -179.5(3) . .
C3 C4 C5 C6 0.2(6) . .
O5 C4 C5 C7 -0.4(5) . .
C3 C4 C5 C7 179.2(3) . .
C2 C1 C6 C5 -1.2(6) . .
S1 C1 C6 C5 -179.8(3) . .
C4 C5 C6 C1 0.5(6) . .
C7 C5 C6 C1 -178.5(3) . .
C6 C5 C7 O7 0.1(6) . .
C4 C5 C7 O7 -178.9(3) . .
C6 C5 C7 O6 -179.7(3) . .
C4 C5 C7 O6 1.3(5) . .
